data_7154435
loop_
_publ_author_name
'Khajuria, Rajni'
'Kannaboina, Prakash'
'Kapoor, Kamal K.'
'Gupta, Annah'
'Raina, Gaurav'
'Jassal, Amanpreet Kaur'
'Rana, Love Karan'
'Hundal, Maninder S.'
'Das, Parthasarathi'

_publ_section_title
;
 Divergent synthesis of 4,6-diarylated pyridin-2(1H)-ones from chalcones:
 novel access to 2,4,6-triaryl pyridines.
;
_journal_issue 21
_journal_name_full 'Organic &amp; biomolecular chemistry'
_journal_page_first 5944
_journal_page_last 5954
_journal_paper_doi 10.1039/c5ob00545k
_journal_volume 13
_journal_year 2015
_chemical_formula_moiety 'C17 H14 N2 O3'
_chemical_formula_sum 'C17 H14 N2 O3'
_chemical_formula_weight 294.30
_space_group_IT_number 14
_symmetry_cell_setting monoclinic
_symmetry_space_group_name_Hall '-P 2ybc'
_symmetry_space_group_name_H-M 'P 1 21/c 1'
_atom_sites_solution_hydrogens geom
_atom_sites_solution_primary direct
_atom_sites_solution_secondary difmap
_audit_creation_method SHELXL-97
_audit_update_record
;
2014-10-15 deposited with the CCDC.
2015-04-14 downloaded from the CCDC.
;
_cell_angle_alpha 90.00
_cell_angle_beta 113.024(5)
_cell_angle_gamma 90.00
_cell_formula_units_Z 4
_cell_length_a 15.617(8)
_cell_length_b 5.565(3)
_cell_length_c 18.620(10)
_cell_measurement_reflns_used 932
_cell_measurement_temperature 296(2)
_cell_measurement_theta_max 18.36
_cell_measurement_theta_min 2.24
_cell_volume 1489.3(14)
_computing_cell_refinement 'Bruker SAINT'
_computing_data_collection 'Bruker APEX2'
_computing_data_reduction 'Bruker SAINT'
_computing_molecular_graphics 'Bruker SHELXTL'
_computing_publication_material 'Bruker SHELXTL'
_computing_structure_refinement 'SHELXL-97 (Sheldrick, 2008)'
_computing_structure_solution 'Sir-92 (Altomare et al., 1993)'
_diffrn_ambient_temperature 296(2)
_diffrn_measured_fraction_theta_full 0.978
_diffrn_measured_fraction_theta_max 0.978
_diffrn_measurement_device_type 'Bruker APEX-II CCD'
_diffrn_measurement_method '\f and \w scans'
_diffrn_radiation_monochromator graphite
_diffrn_radiation_source 'fine-focus sealed tube'
_diffrn_radiation_type MoK\a
_diffrn_radiation_wavelength 0.71073
_diffrn_reflns_av_R_equivalents 0.1068
_diffrn_reflns_av_sigmaI/netI 0.1274
_diffrn_reflns_limit_h_max 16
_diffrn_reflns_limit_h_min -19
_diffrn_reflns_limit_k_max 6
_diffrn_reflns_limit_k_min -6
_diffrn_reflns_limit_l_max 23
_diffrn_reflns_limit_l_min -21
_diffrn_reflns_number 11286
_diffrn_reflns_theta_full 26.38
_diffrn_reflns_theta_max 26.38
_diffrn_reflns_theta_min 1.42
_exptl_absorpt_coefficient_mu 0.092
_exptl_absorpt_correction_T_max 0.7453
_exptl_absorpt_correction_T_min 0.5859
_exptl_absorpt_correction_type multi-scan
_exptl_absorpt_process_details 'SADABS-2014/2 - Bruker AXS area detector scaling and absorption correction'
_exptl_crystal_colour orange
_exptl_crystal_density_diffrn 1.313
_exptl_crystal_density_method 'not measured'
_exptl_crystal_description Prism
_exptl_crystal_F_000 616
_exptl_crystal_size_max 0.13
_exptl_crystal_size_mid 0.09
_exptl_crystal_size_min 0.07
_refine_diff_density_max 0.362
_refine_diff_density_min -0.405
_refine_diff_density_rms 0.066
_refine_ls_extinction_method none
_refine_ls_goodness_of_fit_ref 0.908
_refine_ls_hydrogen_treatment mixed
_refine_ls_matrix_type full
_refine_ls_number_parameters 202
_refine_ls_number_reflns 2972
_refine_ls_number_restraints 1
_refine_ls_restrained_S_all 0.908
_refine_ls_R_factor_all 0.1994
_refine_ls_R_factor_gt 0.0891
_refine_ls_shift/su_max 0.000
_refine_ls_shift/su_mean 0.000
_refine_ls_structure_factor_coef Fsqd
_refine_ls_weighting_details 'calc w=1/[\s^2^(Fo^2^)+(0.1780P)^2^+0.0000P] where P=(Fo^2^+2Fc^2^)/3'
_refine_ls_weighting_scheme calc
_refine_ls_wR_factor_gt 0.2575
_refine_ls_wR_factor_ref 0.3334
_reflns_number_gt 1051
_reflns_number_total 2972
_reflns_threshold_expression >2sigma(I)
_cod_data_source_file c5ob00545k2.cif
_cod_data_source_block shelxl
_cod_depositor_comments
;
The following automatic conversions were performed:

'_symmetry_cell_setting' value 'Monoclinic' changed to 'monoclinic'
according to
/usr/data/users/saulius/crontab/automatic-downloads/rss-feeds/RSC/lib/dictionaries/cif_core.dic
dictionary named 'cif_core.dic' version 2.4.2 from 2011-04-26.

'_exptl_absorpt_correction_type' value 'Multi-scan' changed to
'multi-scan' according to
/usr/data/users/saulius/crontab/automatic-downloads/rss-feeds/RSC/lib/dictionaries/cif_core.dic
dictionary named 'cif_core.dic' version 2.4.2 from 2011-04-26.

Automatic conversion script
Id: cif_fix_values 3271 2015-04-21 07:52:19Z andrius 

 Adding full bibliography for 7154430--7154435.cif.
;
_cod_original_sg_symbol_H-M 'P 21/c'
_cod_database_code 7154435

loop_
_symmetry_equiv_pos_as_xyz
'x, y, z'
'-x, y+1/2, -z+1/2'
'-x, -y, -z'
'x, -y-1/2, z-1/2'

loop_
_atom_site_label
_atom_site_type_symbol
_atom_site_fract_x
_atom_site_fract_y
_atom_site_fract_z
_atom_site_U_iso_or_equiv
_atom_site_adp_type
_atom_site_occupancy
_atom_site_symmetry_multiplicity
_atom_site_calc_flag
_atom_site_refinement_flags
C1 C 0.1107(4) 1.2820(10) 0.4139(4) 0.0640(16) Uani 1 1 d .
C2 C 0.0525(6) 1.145(2) 0.3625(6) 0.168(5) Uani 1 1 d .
H2 H 0.0739 1.0027 0.3494 0.202 Uiso 1 1 calc R
C3 C -0.0396(7) 1.200(3) 0.3262(6) 0.210(8) Uani 1 1 d .
H3 H -0.0773 1.0914 0.2894 0.252 Uiso 1 1 calc R
C4 C -0.0770(6) 1.383(3) 0.3384(10) 0.205(8) Uani 1 1 d .
H4 H -0.1406 1.4122 0.3139 0.246 Uiso 1 1 calc R
C5 C -0.0215(9) 1.528(3) 0.3872(16) 0.348(15) Uani 1 1 d .
H5 H -0.0444 1.6742 0.3960 0.418 Uiso 1 1 calc R
C6 C 0.0758(7) 1.4740(19) 0.4299(11) 0.257(10) Uani 1 1 d .
H6 H 0.1131 1.5778 0.4686 0.308 Uiso 1 1 calc R
C7 C 0.2365(3) 1.0431(10) 0.5174(3) 0.0621(16) Uani 1 1 d .
H7 H 0.1916 0.9979 0.5359 0.075 Uiso 1 1 calc R
C8 C 0.2138(4) 1.2407(11) 0.4572(3) 0.0713(18) Uani 1 1 d .
H8 H 0.2393 1.3894 0.4858 0.086 Uiso 1 1 calc R
C9 C 0.2651(3) 1.1945(10) 0.4077(3) 0.0618(16) Uani 1 1 d .
H9 H 0.2342 1.0567 0.3751 0.074 Uiso 1 1 calc R
C10 C 0.3655(3) 1.1219(9) 0.4490(3) 0.0520(14) Uani 1 1 d .
C11 C 0.3176(3) 0.9320(9) 0.5446(3) 0.0501(13) Uani 1 1 d .
C12 C 0.3472(3) 0.7511(9) 0.6075(3) 0.0471(13) Uani 1 1 d .
C13 C 0.4064(3) 0.5626(9) 0.6087(3) 0.0561(14) Uani 1 1 d .
H13 H 0.4297 0.5499 0.5698 0.067 Uiso 1 1 calc R
C14 C 0.4302(4) 0.3952(10) 0.6678(3) 0.0621(15) Uani 1 1 d .
H14 H 0.4692 0.2687 0.6678 0.075 Uiso 1 1 calc R
C15 C 0.3987(4) 0.4091(11) 0.7259(3) 0.0682(16) Uani 1 1 d .
H15 H 0.4153 0.2921 0.7647 0.082 Uiso 1 1 calc R
C16 C 0.3423(4) 0.5959(11) 0.7276(3) 0.0677(16) Uani 1 1 d .
H16 H 0.3213 0.6080 0.7678 0.081 Uiso 1 1 calc R
C17 C 0.3168(3) 0.7671(10) 0.6685(3) 0.0594(15) Uani 1 1 d .
H17 H 0.2788 0.8945 0.6698 0.071 Uiso 1 1 calc R
O1 O 0.4234(2) 1.1769(7) 0.4222(2) 0.0696(12) Uani 1 1 d .
O2 O 0.2792(4) 1.5941(8) 0.3796(3) 0.1002(17) Uani 1 1 d .
O3 O 0.2330(3) 1.3447(8) 0.2842(3) 0.0885(14) Uani 1 1 d .
N1 N 0.3829(3) 0.9882(8) 0.5120(2) 0.0505(12) Uani 1 1 d D
H1A H 0.4365(19) 0.928(8) 0.533(3) 0.061 Uiso 1 1 d D
N2 N 0.2579(3) 1.3947(10) 0.3522(3) 0.0616(13) Uani 1 1 d .

loop_
_atom_site_aniso_label
_atom_site_aniso_U_11
_atom_site_aniso_U_22
_atom_site_aniso_U_33
_atom_site_aniso_U_23
_atom_site_aniso_U_13
_atom_site_aniso_U_12
C1 0.051(3) 0.066(4) 0.081(4) 0.014(3) 0.033(3) 0.013(3)
C2 0.069(6) 0.221(12) 0.190(10) -0.104(10) 0.023(6) -0.021(6)
C3 0.062(7) 0.41(3) 0.114(8) -0.040(11) -0.009(6) -0.037(10)
C4 0.044(6) 0.225(14) 0.328(19) 0.187(14) 0.053(8) 0.028(7)
C5 0.076(8) 0.152(11) 0.75(4) -0.040(19) 0.095(17) 0.027(8)
C6 0.069(6) 0.142(8) 0.53(3) -0.139(14) 0.082(11) -0.006(6)
C7 0.042(3) 0.089(4) 0.062(4) 0.016(3) 0.027(3) 0.007(3)
C8 0.058(3) 0.094(4) 0.069(4) 0.034(4) 0.032(3) 0.025(3)
C9 0.048(3) 0.074(4) 0.062(4) 0.026(3) 0.019(3) 0.003(3)
C10 0.047(3) 0.067(4) 0.042(3) 0.004(3) 0.017(3) 0.006(3)
C11 0.044(3) 0.061(3) 0.048(3) -0.005(3) 0.021(2) 0.000(2)
C12 0.043(3) 0.052(3) 0.044(3) 0.000(2) 0.014(2) -0.007(2)
C13 0.050(3) 0.058(3) 0.057(4) -0.002(3) 0.019(3) -0.004(3)
C14 0.059(3) 0.053(4) 0.062(4) 0.006(3) 0.011(3) 0.002(3)
C15 0.059(4) 0.071(4) 0.062(4) 0.012(3) 0.009(3) -0.010(3)
C16 0.070(4) 0.078(4) 0.057(4) 0.008(3) 0.028(3) -0.007(3)
C17 0.054(3) 0.067(4) 0.061(4) 0.010(3) 0.026(3) 0.000(3)
O1 0.050(2) 0.101(3) 0.064(3) 0.026(2) 0.029(2) 0.0066(19)
O2 0.138(5) 0.058(3) 0.117(4) -0.007(3) 0.063(4) -0.015(3)
O3 0.092(3) 0.112(4) 0.055(3) 0.008(3) 0.023(2) 0.014(3)
N1 0.040(2) 0.068(3) 0.047(3) 0.007(2) 0.020(2) 0.007(2)
N2 0.060(3) 0.073(4) 0.054(3) 0.011(3) 0.025(2) 0.007(3)

loop_
_atom_type_symbol
_atom_type_description
_atom_type_scat_dispersion_real
_atom_type_scat_dispersion_imag
_atom_type_scat_source
C C 0.0030 0.0020 'International Tables Vol C Tables 4.2.6.8 and 6.1.1.4'
H H 0.0000 0.0000 'International Tables Vol C Tables 4.2.6.8 and 6.1.1.4'
O O 0.0110 0.0060 'International Tables Vol C Tables 4.2.6.8 and 6.1.1.4'
N N 0.0060 0.0030 'International Tables Vol C Tables 4.2.6.8 and 6.1.1.4'

loop_
_geom_angle_atom_site_label_1
_geom_angle_atom_site_label_2
_geom_angle_atom_site_label_3
_geom_angle
C6 C1 C2 115.2(8)
C6 C1 C8 117.6(8)
C2 C1 C8 127.3(7)
C1 C2 C3 122.8(11)
C1 C2 H2 118.6
C3 C2 H2 118.6
C4 C3 C2 125.0(14)
C4 C3 H3 117.5
C2 C3 H3 117.5
C3 C4 C5 114.5(11)
C3 C4 H4 122.8
C5 C4 H4 122.8
C4 C5 C6 122.7(13)
C4 C5 H5 118.7
C6 C5 H5 118.7
C1 C6 C5 119.7(12)
C1 C6 H6 120.2
C5 C6 H6 120.2
C11 C7 C8 122.5(4)
C11 C7 H7 118.7
C8 C7 H7 118.7
C9 C8 C1 115.1(5)
C9 C8 C7 108.2(4)
C1 C8 C7 113.5(4)
C9 C8 H8 106.5
C1 C8 H8 106.5
C7 C8 H8 106.5
C8 C9 N2 113.1(4)
C8 C9 C10 116.3(4)
N2 C9 C10 109.6(4)
C8 C9 H9 105.6
N2 C9 H9 105.6
C10 C9 H9 105.6
O1 C10 N1 124.8(4)
O1 C10 C9 120.7(4)
N1 C10 C9 114.5(4)
C7 C11 N1 118.5(5)
C7 C11 C12 125.5(4)
N1 C11 C12 116.0(4)
C13 C12 C17 118.1(5)
C13 C12 C11 121.8(4)
C17 C12 C11 120.2(4)
C14 C13 C12 119.5(5)
C14 C13 H13 120.3
C12 C13 H13 120.3
C15 C14 C13 122.1(5)
C15 C14 H14 119.0
C13 C14 H14 119.0
C14 C15 C16 119.9(5)
C14 C15 H15 120.1
C16 C15 H15 120.1
C15 C16 C17 119.4(5)
C15 C16 H16 120.3
C17 C16 H16 120.3
C16 C17 C12 121.1(5)
C16 C17 H17 119.4
C12 C17 H17 119.4
C10 N1 C11 125.0(4)
C10 N1 H1A 117(3)
C11 N1 H1A 118(3)
O3 N2 O2 125.2(5)
O3 N2 C9 117.5(5)
O2 N2 C9 117.3(5)

loop_
_geom_bond_atom_site_label_1
_geom_bond_atom_site_label_2
_geom_bond_distance
C1 C6 1.286(10)
C1 C2 1.281(10)
C1 C8 1.509(8)
C2 C3 1.363(14)
C2 H2 0.9300
C3 C4 1.240(18)
C3 H3 0.9300
C4 C5 1.27(2)
C4 H4 0.9300
C5 C6 1.445(17)
C5 H5 0.9300
C6 H6 0.9300
C7 C11 1.319(6)
C7 C8 1.510(7)
C7 H7 0.9300
C8 C9 1.462(6)
C8 H8 0.9800
C9 N2 1.493(6)
C9 C10 1.506(7)
C9 H9 0.9800
C10 O1 1.231(5)
C10 N1 1.325(6)
C11 N1 1.410(6)
C11 C12 1.475(7)
C12 C13 1.393(7)
C12 C17 1.395(6)
C13 C14 1.378(7)
C13 H13 0.9300
C14 C15 1.356(7)
C14 H14 0.9300
C15 C16 1.371(8)
C15 H15 0.9300
C16 C17 1.390(7)
C16 H16 0.9300
C17 H17 0.9300
O2 N2 1.212(6)
O3 N2 1.204(5)
N1 H1A 0.84(4)

loop_
_geom_torsion_atom_site_label_1
_geom_torsion_atom_site_label_2
_geom_torsion_atom_site_label_3
_geom_torsion_atom_site_label_4
_geom_torsion
C6 C1 C2 C3 1.0(17)
C8 C1 C2 C3 -179.5(9)
C1 C2 C3 C4 0(2)
C2 C3 C4 C5 2(3)
C3 C4 C5 C6 -5(3)
C2 C1 C6 C5 -4(2)
C8 C1 C6 C5 176.9(14)
C4 C5 C6 C1 6(3)
C6 C1 C8 C9 -126.9(10)
C2 C1 C8 C9 53.5(10)
C6 C1 C8 C7 107.7(10)
C2 C1 C8 C7 -71.8(9)
C11 C7 C8 C9 30.7(8)
C11 C7 C8 C1 159.7(5)
C1 C8 C9 N2 59.3(7)
C7 C8 C9 N2 -172.6(5)
C1 C8 C9 C10 -172.5(5)
C7 C8 C9 C10 -44.4(7)
C8 C9 C10 O1 -148.5(5)
N2 C9 C10 O1 -18.6(7)
C8 C9 C10 N1 34.7(7)
N2 C9 C10 N1 164.6(5)
C8 C7 C11 N1 -4.7(8)
C8 C7 C11 C12 175.0(5)
C7 C11 C12 C13 147.7(5)
N1 C11 C12 C13 -32.6(7)
C7 C11 C12 C17 -33.1(8)
N1 C11 C12 C17 146.7(5)
C17 C12 C13 C14 2.2(7)
C11 C12 C13 C14 -178.5(4)
C12 C13 C14 C15 -0.8(8)
C13 C14 C15 C16 -0.9(8)
C14 C15 C16 C17 1.1(8)
C15 C16 C17 C12 0.4(8)
C13 C12 C17 C16 -2.1(7)
C11 C12 C17 C16 178.7(5)
O1 C10 N1 C11 177.6(5)
C9 C10 N1 C11 -5.8(7)
C7 C11 N1 C10 -9.2(8)
C12 C11 N1 C10 171.0(5)
C8 C9 N2 O3 -127.1(5)
C10 C9 N2 O3 101.3(6)
C8 C9 N2 O2 54.2(7)
C10 C9 N2 O2 -77.4(6)
